data_4107767
loop_
_publ_author_name
'Ming L. Tang'
'Anna D. Reichardt'
'Nobuyuki Miyaki'
'Randall M. Stoltenberg'
'Zhenan Bao'

_publ_contact_author_address
; 
Department of Chemistry and Chemical Engineering
Stanford University
381 North-South Mall,
Stanford, California 94305
;
_publ_contact_author_email zbao@stanford.edu
_publ_contact_author_name 'Zhenan Bao'
_publ_contact_author_phone '+1 650-723-2419'
_publ_section_title
;
 Ambipolar, High Performance, Acene-Based Organic Thin Film Transistors
;
_journal_name_full 'Journal of the American Chemical Society'
_journal_page_first 6064
_journal_page_last 6065
_journal_paper_doi 10.1021/ja8005918
_journal_volume 130
_journal_year 2008
_chemical_formula_moiety 'C42 H48 F4 S Si2'
_chemical_formula_sum 'C42 H48 F4 S Si2'
_chemical_formula_weight 717.04
_chemical_name_systematic
;
7,8,9,10-tetrafluoro-5,12-bis(triisopropylsilylethynyl)
tetraceno[2,3-b]thiophene
;
_space_group_IT_number 2
_symmetry_cell_setting triclinic
_symmetry_space_group_name_Hall '-P 1'
_symmetry_space_group_name_H-M 'P -1'
_atom_sites_solution_hydrogens geom
_atom_sites_solution_primary direct
_atom_sites_solution_secondary difmap
_audit_creation_method SHELXL-97
_cell_angle_alpha 89.186(2)
_cell_angle_beta 78.148(3)
_cell_angle_gamma 84.510(3)
_cell_formula_units_Z 1
_cell_length_a 7.6139(4)
_cell_length_b 7.6363(4)
_cell_length_c 16.8065(8)
_cell_measurement_reflns_used 6929
_cell_measurement_temperature 90.0(2)
_cell_measurement_theta_max 68.29
_cell_measurement_theta_min 2.69
_cell_volume 951.93(8)
_computing_cell_refinement APEX2
_computing_data_collection 'APEX2 (Bruker-AXS, 2006)'
_computing_data_reduction APEX2
_computing_molecular_graphics 'XP in SHELXTL (Sheldrick, 2008)'
_computing_publication_material
; 
SHELX97-2 (Sheldrick, 2008) and local procedures 
;
_computing_structure_refinement 'SHELXL-97 (Sheldrick, 2008)'
_computing_structure_solution 'SHELXS-97 (Sheldrick, 2008)'
_diffrn_ambient_temperature 90.0(2)
_diffrn_detector_area_resol_mean 18
_diffrn_measured_fraction_theta_full 0.980
_diffrn_measured_fraction_theta_max 0.980
_diffrn_measurement_device_type 'Bruker X8 Proteum diffractometer'
_diffrn_measurement_method '\f and \w scans'
_diffrn_radiation_monochromator 'graded multilayer optics'
_diffrn_radiation_source 'fine-focus rotating anode'
_diffrn_radiation_type CuK\a
_diffrn_radiation_wavelength 1.54178
_diffrn_reflns_av_R_equivalents 0.0000
_diffrn_reflns_av_sigmaI/netI 0.0419
_diffrn_reflns_limit_h_max 9
_diffrn_reflns_limit_h_min -8
_diffrn_reflns_limit_k_max 9
_diffrn_reflns_limit_k_min -9
_diffrn_reflns_limit_l_max 20
_diffrn_reflns_limit_l_min 0
_diffrn_reflns_number 3467
_diffrn_reflns_theta_full 68.89
_diffrn_reflns_theta_max 68.89
_diffrn_reflns_theta_min 2.69
_diffrn_standards_number 0
_exptl_absorpt_coefficient_mu 1.755
_exptl_absorpt_correction_T_max 0.9827
_exptl_absorpt_correction_T_min 0.6765
_exptl_absorpt_correction_type multi-scan
_exptl_absorpt_process_details 'Sadabs in APEX2 (BrukerAXS, 2006)'
_exptl_crystal_colour purple-red
_exptl_crystal_density_diffrn 1.251
_exptl_crystal_description flake
_exptl_crystal_F_000 380
_exptl_crystal_size_max 0.30
_exptl_crystal_size_mid 0.14
_exptl_crystal_size_min 0.01
_refine_diff_density_max 0.580
_refine_diff_density_min -0.495
_refine_diff_density_rms 0.078
_refine_ls_extinction_method none
_refine_ls_goodness_of_fit_ref 1.154
_refine_ls_hydrogen_treatment constr
_refine_ls_matrix_type full
_refine_ls_number_parameters 284
_refine_ls_number_reflns 3467
_refine_ls_number_restraints 423
_refine_ls_restrained_S_all 1.124
_refine_ls_R_factor_all 0.0971
_refine_ls_R_factor_gt 0.0866
_refine_ls_shift/su_max 0.000
_refine_ls_shift/su_mean 0.000
_refine_ls_structure_factor_coef Fsqd
_refine_ls_weighting_details 'calc w=1/[\s^2^(Fo^2^)+(0.0000P)^2^+4.6094P] where P=(Fo^2^+2Fc^2^)/3'
_refine_ls_weighting_scheme calc
_refine_ls_wR_factor_gt 0.2060
_refine_ls_wR_factor_ref 0.2113
_reflns_number_gt 3013
_reflns_number_total 3467
_reflns_threshold_expression >2\s(I)
_cod_data_source_file ja8005918-file001.cif
_cod_data_source_block x07162xs
_cod_database_code 4107767

loop_
_symmetry_equiv_pos_as_xyz
'x, y, z'
'-x, -y, -z'

loop_
_atom_site_label
_atom_site_type_symbol
_atom_site_fract_x
_atom_site_fract_y
_atom_site_fract_z
_atom_site_U_iso_or_equiv
_atom_site_adp_type
_atom_site_occupancy
_atom_site_symmetry_multiplicity
_atom_site_calc_flag
_atom_site_refinement_flags
_atom_site_disorder_assembly
_atom_site_disorder_group
C1 C 0.4439(6) 0.4401(5) 0.0803(3) 0.0290(10) Uani 1 1 d . . .
C2 C 0.6205(6) 0.3941(5) 0.0388(3) 0.0299(10) Uani 1 1 d . B .
C3 C 0.7473(6) 0.2920(5) 0.0759(3) 0.0291(9) Uani 1 1 d DU . .
H3 H 0.7110 0.2524 0.1301 0.035 Uiso 1 1 calc R A 1
C4 C 0.9203(5) 0.2497(5) 0.0350(3) 0.0304(8) Uani 0.50 1 d PDU B 1
C5 C 1.0371(13) 0.1500(17) 0.0733(6) 0.0301(19) Uani 0.50 1 d PDU B 1
C6A C 1.2070(12) 0.1107(16) 0.0293(6) 0.0277(13) Uani 0.50 1 d PDU B 1
C6B C 1.2627(12) 0.1636(14) -0.0502(5) 0.0277(13) Uani 0.50 1 d PDU B 1
C7 C 1.1506(12) 0.2669(16) -0.0901(5) 0.0284(19) Uani 0.50 1 d PDU B 1
C8 C 0.9784(5) 0.3049(5) -0.0475(3) 0.0314(8) Uani 0.50 1 d PDU B 1
C4' C 0.9203(5) 0.2497(5) 0.0350(3) 0.0304(8) Uani 0.25 1 d PDU B 2
S5' S 1.1136(8) 0.1254(7) 0.0674(3) 0.0253(10) Uani 0.25 1 d PDU B 2
C6' C 1.261(2) 0.146(3) -0.0248(10) 0.0297(19) Uiso 0.25 1 d PDU B 2
H6' H 1.3837 0.1008 -0.0396 0.036 Uiso 0.25 1 calc PR B 2
C7' C 1.1638(18) 0.238(4) -0.0699(15) 0.033(2) Uiso 0.25 1 d PDU B 2
H7' H 1.2238 0.2628 -0.1236 0.040 Uiso 0.25 1 calc PR B 2
C8' C 0.9784(5) 0.3049(5) -0.0475(3) 0.0314(8) Uani 0.25 1 d PDU B 2
C4'' C 0.9203(5) 0.2497(5) 0.0350(3) 0.0304(8) Uani 0.25 1 d PDU B 3
C5'' C 1.075(2) 0.157(4) 0.0569(15) 0.029(2) Uiso 0.25 1 d PDU B 3
H5'' H 1.0611 0.1167 0.1114 0.035 Uiso 0.25 1 calc PR B 3
C6'' C 1.235(2) 0.120(4) 0.0100(10) 0.0297(19) Uiso 0.25 1 d PDU B 3
H6'' H 1.3368 0.0549 0.0238 0.036 Uiso 0.25 1 calc PR B 3
S7'' S 1.2177(8) 0.2159(9) -0.0821(4) 0.0338(12) Uani 0.25 1 d PDU B 3
C8'' C 0.9784(5) 0.3049(5) -0.0475(3) 0.0314(8) Uani 0.25 1 d PDU B 3
C9 C 0.8571(6) 0.4056(5) -0.0839(3) 0.0309(10) Uani 1 1 d DU . .
H9 H 0.8955 0.4440 -0.1382 0.037 Uiso 1 1 calc R B 1
C10 C 0.6802(6) 0.4528(5) -0.0437(3) 0.0279(9) Uani 1 1 d . . .
C11 C 0.3837(7) 0.3746(6) 0.1608(3) 0.0331(11) Uani 1 1 d . . .
Si1 Si 0.24607(18) 0.21246(16) 0.32534(7) 0.0288(3) Uani 1 1 d . . .
C12 C 0.3335(7) 0.3140(6) 0.2258(3) 0.0351(11) Uani 1 1 d . C .
C13 C -0.0083(7) 0.2559(8) 0.3468(3) 0.0508(13) Uani 0.642(12) 1 d PDU C 1
H13 H -0.0332 0.1958 0.2984 0.061 Uiso 0.642(12) 1 calc PR C 1
C14 C -0.0974(16) 0.1414(17) 0.4117(7) 0.044(3) Uani 0.642(12) 1 d PDU C 1
H14A H -0.0234 0.0291 0.4114 0.066 Uiso 0.642(12) 1 calc PR C 1
H14B H -0.2162 0.1201 0.4021 0.066 Uiso 0.642(12) 1 calc PR C 1
H14C H -0.1115 0.1994 0.4646 0.066 Uiso 0.642(12) 1 calc PR C 1
C15 C -0.0872(13) 0.4344(13) 0.3336(7) 0.065(3) Uani 0.642(12) 1 d PDU C 1
H15A H -0.0077 0.4894 0.2889 0.098 Uiso 0.642(12) 1 calc PR C 1
H15B H -0.1009 0.5045 0.3833 0.098 Uiso 0.642(12) 1 calc PR C 1
H15C H -0.2055 0.4284 0.3199 0.098 Uiso 0.642(12) 1 calc PR C 1
C13' C -0.0083(7) 0.2559(8) 0.3468(3) 0.0508(13) Uani 0.358(12) 1 d PDU C 2
H13' H -0.0169 0.3805 0.3659 0.061 Uiso 0.358(12) 1 calc PR C 2
C14' C -0.099(2) 0.289(2) 0.2784(8) 0.048(4) Uiso 0.358(12) 1 d PDU C 2
H14D H -0.0179 0.3405 0.2333 0.073 Uiso 0.358(12) 1 calc PR C 2
H14E H -0.2080 0.3697 0.2956 0.073 Uiso 0.358(12) 1 calc PR C 2
H14F H -0.1331 0.1772 0.2604 0.073 Uiso 0.358(12) 1 calc PR C 2
C15' C -0.099(4) 0.180(4) 0.4239(11) 0.052(5) Uiso 0.358(12) 1 d PDU C 2
H15D H -0.0170 0.1709 0.4621 0.078 Uiso 0.358(12) 1 calc PR C 2
H15E H -0.1318 0.0629 0.4135 0.078 Uiso 0.358(12) 1 calc PR C 2
H15F H -0.2078 0.2562 0.4472 0.078 Uiso 0.358(12) 1 calc PR C 2
C16 C 0.3541(7) 0.3136(6) 0.4025(3) 0.0386(11) Uani 1 1 d . C .
H16 H 0.4872 0.2953 0.3813 0.046 Uiso 1 1 calc R . .
C17 C 0.3078(12) 0.5096(8) 0.4122(4) 0.075(2) Uani 1 1 d . . .
H17A H 0.1767 0.5353 0.4279 0.113 Uiso 1 1 calc R C .
H17B H 0.3522 0.5676 0.3605 0.113 Uiso 1 1 calc R . .
H17C H 0.3644 0.5533 0.4544 0.113 Uiso 1 1 calc R . .
C18 C 0.3185(8) 0.2242(8) 0.4852(3) 0.0480(14) Uani 1 1 d . . .
H18A H 0.3832 0.2787 0.5216 0.072 Uiso 1 1 calc R C .
H18B H 0.3604 0.0988 0.4787 0.072 Uiso 1 1 calc R . .
H18C H 0.1889 0.2376 0.5085 0.072 Uiso 1 1 calc R . .
C19 C 0.3175(7) -0.0284(6) 0.3173(3) 0.0387(12) Uani 1 1 d . C .
H19 H 0.2708 -0.0812 0.3714 0.046 Uiso 1 1 calc R . .
C20 C 0.5224(9) -0.0628(8) 0.2999(4) 0.0593(16) Uani 1 1 d . . .
H20A H 0.5569 -0.1897 0.2943 0.089 Uiso 1 1 calc R C .
H20B H 0.5688 -0.0167 0.3449 0.089 Uiso 1 1 calc R . .
H20C H 0.5733 -0.0040 0.2494 0.089 Uiso 1 1 calc R . .
C21 C 0.2395(11) -0.1213(7) 0.2544(4) 0.0648(19) Uani 1 1 d . . .
H21A H 0.2753 -0.0666 0.2011 0.097 Uiso 1 1 calc R C .
H21B H 0.1076 -0.1109 0.2704 0.097 Uiso 1 1 calc R . .
H21C H 0.2854 -0.2459 0.2512 0.097 Uiso 1 1 calc R . .
F1 F 0.9781(7) 0.1028(6) 0.1476(3) 0.0317(11) Uani 0.50 1 d PD B 1
F2 F 1.3211(8) 0.0146(7) 0.0626(3) 0.0385(13) Uani 0.50 1 d PD B 1
F3 F 1.4273(8) 0.1259(8) -0.0886(3) 0.0430(14) Uani 0.50 1 d PD B 1
F4 F 1.1926(7) 0.3235(7) -0.1641(3) 0.0343(12) Uani 0.50 1 d PD B 1

loop_
_atom_site_aniso_label
_atom_site_aniso_U_11
_atom_site_aniso_U_22
_atom_site_aniso_U_33
_atom_site_aniso_U_23
_atom_site_aniso_U_13
_atom_site_aniso_U_12
C1 0.042(3) 0.019(2) 0.026(2) 0.0015(16) -0.0045(19) -0.0106(19)
C2 0.042(3) 0.020(2) 0.027(2) -0.0006(16) -0.0018(19) -0.0093(19)
C3 0.041(2) 0.020(2) 0.028(2) -0.0010(16) -0.0065(18) -0.0086(18)
C4 0.0410(18) 0.0215(16) 0.0293(16) -0.0014(14) -0.0048(15) -0.0113(14)
C5 0.039(4) 0.024(3) 0.026(3) 0.001(3) 0.001(3) -0.013(3)
C6A 0.031(2) 0.022(2) 0.032(3) -0.002(2) -0.009(2) -0.006(2)
C6B 0.031(2) 0.022(2) 0.032(3) -0.002(2) -0.009(2) -0.006(2)
C7 0.041(4) 0.022(4) 0.023(3) 0.005(3) -0.006(3) -0.008(3)
C8 0.0407(18) 0.0238(16) 0.0293(16) -0.0006(14) -0.0033(15) -0.0097(15)
C4' 0.0410(18) 0.0215(16) 0.0293(16) -0.0014(14) -0.0048(15) -0.0113(14)
S5' 0.033(3) 0.015(2) 0.032(2) 0.0064(18) -0.018(2) -0.002(2)
C8' 0.0407(18) 0.0238(16) 0.0293(16) -0.0006(14) -0.0033(15) -0.0097(15)
C4'' 0.0410(18) 0.0215(16) 0.0293(16) -0.0014(14) -0.0048(15) -0.0113(14)
S7'' 0.037(3) 0.026(3) 0.035(3) 0.001(2) 0.000(2) -0.005(2)
C8'' 0.0407(18) 0.0238(16) 0.0293(16) -0.0006(14) -0.0033(15) -0.0097(15)
C9 0.042(2) 0.027(2) 0.025(2) 0.0001(16) -0.0034(18) -0.0132(19)
C10 0.039(3) 0.019(2) 0.027(2) -0.0005(16) -0.0067(18) -0.0092(18)
C11 0.044(3) 0.025(2) 0.028(2) 0.0001(18) -0.002(2) -0.008(2)
Si1 0.0370(7) 0.0259(6) 0.0227(6) 0.0079(4) -0.0024(5) -0.0082(5)
C12 0.045(3) 0.029(2) 0.030(2) 0.0091(19) -0.003(2) -0.006(2)
C13 0.040(3) 0.059(3) 0.055(3) 0.028(2) -0.012(2) -0.010(2)
C14 0.031(4) 0.053(6) 0.051(5) 0.017(5) -0.009(4) -0.015(4)
C15 0.049(5) 0.059(5) 0.076(6) 0.025(5) 0.007(5) 0.007(4)
C13' 0.040(3) 0.059(3) 0.055(3) 0.028(2) -0.012(2) -0.010(2)
C16 0.044(3) 0.036(3) 0.037(3) 0.008(2) -0.007(2) -0.014(2)
C17 0.142(7) 0.037(3) 0.065(4) 0.010(3) -0.060(5) -0.025(4)
C18 0.061(4) 0.054(3) 0.038(3) 0.010(2) -0.022(3) -0.023(3)
C19 0.057(3) 0.030(2) 0.028(2) 0.0094(19) -0.006(2) -0.005(2)
C20 0.063(4) 0.051(3) 0.055(4) 0.005(3) 0.004(3) 0.009(3)
C21 0.117(6) 0.034(3) 0.049(3) -0.002(2) -0.033(4) -0.002(3)
F1 0.039(3) 0.033(3) 0.024(2) 0.007(2) -0.008(2) -0.005(2)
F2 0.054(4) 0.035(3) 0.030(3) 0.002(2) -0.016(2) -0.007(3)
F3 0.042(3) 0.048(3) 0.036(3) 0.001(2) 0.001(2) -0.010(3)
F4 0.034(3) 0.042(3) 0.024(2) 0.005(2) 0.002(2) -0.007(2)

loop_
_atom_type_symbol
_atom_type_description
_atom_type_scat_dispersion_real
_atom_type_scat_dispersion_imag
_atom_type_scat_source
C C 0.0181 0.0091 'International Tables Vol C Tables 4.2.6.8 and 6.1.1.4'
H H 0.0000 0.0000 'International Tables Vol C Tables 4.2.6.8 and 6.1.1.4'
F F 0.0727 0.0534 'International Tables Vol C Tables 4.2.6.8 and 6.1.1.4'
Si Si 0.2541 0.3302 'International Tables Vol C Tables 4.2.6.8 and 6.1.1.4'
S S 0.3331 0.5567 'International Tables Vol C Tables 4.2.6.8 and 6.1.1.4'

loop_
_geom_angle_atom_site_label_1
_geom_angle_atom_site_label_2
_geom_angle_atom_site_label_3
_geom_angle
_geom_angle_site_symmetry_1
_geom_angle_site_symmetry_3
C2 C1 C10 121.3(4) . 2_665
C2 C1 C11 119.9(4) . .
C10 C1 C11 118.8(4) 2_665 .
C1 C2 C3 121.7(4) . .
C1 C2 C10 120.3(4) . .
C3 C2 C10 118.0(4) . .
C4 C3 C2 121.2(4) . .
C4 C3 H3 119.4 . .
C2 C3 H3 119.4 . .
C3 C4 C5 118.9(5) . .
C3 C4 C8 120.8(4) . .
C5 C4 C8 120.3(5) . .
F1 C5 C6A 125.7(8) . .
F1 C5 C4 118.0(8) . .
C6A C5 C4 116.3(6) . .
F2 C6A C5 118.4(7) . .
F2 C6A C6B 118.1(7) . .
C5 C6A C6B 123.4(6) . .
F3 C6B C7 117.1(7) . .
F3 C6B C6A 120.8(7) . .
C7 C6B C6A 122.0(6) . .
F4 C7 C8 118.7(8) . .
F4 C7 C6B 125.9(8) . .
C8 C7 C6B 115.4(6) . .
C7 C8 C9 118.8(5) . .
C7 C8 C4 122.6(4) . .
C9 C8 C4 118.6(4) . .
C7' C6' S5' 104.4(12) . .
C7' C6' H6' 127.8 . .
S5' C6' H6' 127.8 . .
C6' C7' H7' 116.2 . .
C6'' C5'' H5'' 116.4 . .
C5'' C6'' S7'' 104.8(12) . .
C5'' C6'' H6'' 127.6 . .
S7'' C6'' H6'' 127.6 . .
C8 C9 C10 122.1(4) . .
C8 C9 H9 119.0 . .
C10 C9 H9 119.0 . .
C9 C10 C1 122.3(4) . 2_665
C9 C10 C2 119.3(4) . .
C1 C10 C2 118.4(4) 2_665 .
C12 C11 C1 177.2(5) . .
C12 Si1 C19 108.1(2) . .
C12 Si1 C16 107.0(2) . .
C19 Si1 C16 109.4(2) . .
C12 Si1 C13 107.3(2) . .
C19 Si1 C13 111.1(3) . .
C16 Si1 C13 113.7(3) . .
C11 C12 Si1 176.9(5) . .
C15 C13 C14 121.7(7) . .
C15 C13 Si1 118.2(5) . .
C14 C13 Si1 112.5(6) . .
C15 C13 H13 99.2 . .
C14 C13 H13 99.2 . .
Si1 C13 H13 99.2 . .
C13 C14 H14A 109.5 . .
C13 C14 H14B 109.5 . .
H14A C14 H14B 109.5 . .
C13 C14 H14C 109.5 . .
H14A C14 H14C 109.5 . .
H14B C14 H14C 109.5 . .
C13 C15 H15A 109.5 . .
C13 C15 H15B 109.5 . .
H15A C15 H15B 109.5 . .
C13 C15 H15C 109.5 . .
H15A C15 H15C 109.5 . .
H15B C15 H15C 109.5 . .
H14D C14' H14E 109.5 . .
H14D C14' H14F 109.5 . .
H14E C14' H14F 109.5 . .
H15D C15' H15E 109.5 . .
H15D C15' H15F 109.5 . .
H15E C15' H15F 109.5 . .
C17 C16 C18 110.3(5) . .
C17 C16 Si1 113.5(4) . .
C18 C16 Si1 113.5(3) . .
C17 C16 H16 106.3 . .
C18 C16 H16 106.3 . .
Si1 C16 H16 106.3 . .
C16 C17 H17A 109.5 . .
C16 C17 H17B 109.5 . .
H17A C17 H17B 109.5 . .
C16 C17 H17C 109.5 . .
H17A C17 H17C 109.5 . .
H17B C17 H17C 109.5 . .
C16 C18 H18A 109.5 . .
C16 C18 H18B 109.5 . .
H18A C18 H18B 109.5 . .
C16 C18 H18C 109.5 . .
H18A C18 H18C 109.5 . .
H18B C18 H18C 109.5 . .
C20 C19 C21 110.6(5) . .
C20 C19 Si1 110.9(4) . .
C21 C19 Si1 113.1(4) . .
C20 C19 H19 107.3 . .
C21 C19 H19 107.3 . .
Si1 C19 H19 107.3 . .
C19 C20 H20A 109.5 . .
C19 C20 H20B 109.5 . .
H20A C20 H20B 109.5 . .
C19 C20 H20C 109.5 . .
H20A C20 H20C 109.5 . .
H20B C20 H20C 109.5 . .
C19 C21 H21A 109.5 . .
C19 C21 H21B 109.5 . .
H21A C21 H21B 109.5 . .
C19 C21 H21C 109.5 . .
H21A C21 H21C 109.5 . .
H21B C21 H21C 109.5 . .

loop_
_geom_bond_atom_site_label_1
_geom_bond_atom_site_label_2
_geom_bond_distance
_geom_bond_site_symmetry_2
C1 C2 1.396(7) .
C1 C10 1.420(6) 2_665
C1 C11 1.435(6) .
C2 C3 1.421(6) .
C2 C10 1.446(6) .
C3 C4 1.366(5) .
C3 H3 0.9500 .
C4 C5 1.370(8) .
C4 C8 1.436(6) .
C5 F1 1.295(9) .
C5 C6A 1.360(9) .
C6A F2 1.293(10) .
C6A C6B 1.383(9) .
C6B F3 1.294(9) .
C6B C7 1.376(9) .
C7 F4 1.297(9) .
C7 C8 1.365(7) .
C8 C9 1.380(5) .
S5' C6' 1.730(16) .
C6' C7' 1.31(2) .
C6' H6' 0.9500 .
C7' H7' 0.9500 .
C5'' C6'' 1.31(2) .
C5'' H5'' 0.9500 .
C6'' S7'' 1.727(16) .
C6'' H6'' 0.9500 .
C9 C10 1.394(6) .
C9 H9 0.9500 .
C10 C1 1.420(6) 2_665
C11 C12 1.183(6) .
Si1 C12 1.857(4) .
Si1 C19 1.866(5) .
Si1 C16 1.882(5) .
Si1 C13 1.894(6) .
C13 C15 1.468(10) .
C13 C14 1.482(9) .
C13 H13 1.0000 .
C14 H14A 0.9800 .
C14 H14B 0.9800 .
C14 H14C 0.9800 .
C15 H15A 0.9800 .
C15 H15B 0.9800 .
C15 H15C 0.9800 .
C14' H14D 0.9800 .
C14' H14E 0.9800 .
C14' H14F 0.9800 .
C15' H15D 0.9800 .
C15' H15E 0.9800 .
C15' H15F 0.9800 .
C16 C17 1.507(8) .
C16 C18 1.525(7) .
C16 H16 1.0000 .
C17 H17A 0.9800 .
C17 H17B 0.9800 .
C17 H17C 0.9800 .
C18 H18A 0.9800 .
C18 H18B 0.9800 .
C18 H18C 0.9800 .
C19 C20 1.525(8) .
C19 C21 1.528(8) .
C19 H19 1.0000 .
C20 H20A 0.9800 .
C20 H20B 0.9800 .
C20 H20C 0.9800 .
C21 H21A 0.9800 .
C21 H21B 0.9800 .
C21 H21C 0.9800 .
